data_4081453
loop_
_publ_author_name
'Ciabatti, Iacopo'
'Femoni, Cristina'
'Iapalucci, Maria Carmela'
'Longoni, Giuliano'
'Zacchini, Stefano'

_publ_section_title
;
 Tetrahedral [HnPt4(CO)4(P&#x2227;P)2]n+(n= 1, 2; P&#x2227;P =
 CH2&#x2550;C(PPh2)2) Cationic Mono- and Dihydrido Carbonyl Clusters
 Obtained by Protonation of the Neutral Pt4(CO)4(P&#x2227;P)2
;
_journal_issue 18
_journal_name_full Organometallics
_journal_page_first 5180
_journal_paper_doi 10.1021/om400723w
_journal_volume 32
_journal_year 2013
_chemical_formula_sum 'C60 H48 P4 Pt'
_chemical_formula_weight 1087.95
_chemical_name_systematic
; 
 ? 
;
_space_group_IT_number 2
_symmetry_cell_setting triclinic
_symmetry_space_group_name_Hall '-P 1'
_symmetry_space_group_name_H-M 'P -1'
_atom_sites_solution_hydrogens geom
_atom_sites_solution_primary direct
_atom_sites_solution_secondary difmap
_audit_creation_method SHELXL-97
_cell_angle_alpha 87.050(2)
_cell_angle_beta 82.843(2)
_cell_angle_gamma 65.335(2)
_cell_formula_units_Z 2
_cell_length_a 11.1968(18)
_cell_length_b 12.622(2)
_cell_length_c 19.013(3)
_cell_measurement_reflns_used 9897
_cell_measurement_temperature 293(2)
_cell_measurement_theta_max 28.5055
_cell_measurement_theta_min 2.3915
_cell_volume 2422.8(7)
_computing_cell_refinement 'APEX2 (Bruker AXS, 2006)'
_computing_data_collection 'APEX2 (Bruker AXS, 2006)'
_computing_data_reduction 'SAINT (Bruker AXS, 2004)'
_computing_molecular_graphics 'SCHAKAL99 (Keller, 1999)'
_computing_publication_material 'XCIF (Bruker AXS, 2001)'
_computing_structure_refinement 'SHELXL-97 (Sheldrick, 1997)'
_computing_structure_solution 'SHELXS-97 (Sheldrick, 1990)'
_diffrn_ambient_temperature 293(2)
_diffrn_measured_fraction_theta_full 0.995
_diffrn_measured_fraction_theta_max 0.995
_diffrn_measurement_device_type 'CCD area detector'
_diffrn_measurement_method 'phi and omega scans'
_diffrn_radiation_monochromator graphite
_diffrn_radiation_source 'fine-focus sealed tube'
_diffrn_radiation_type MoK\a
_diffrn_radiation_wavelength 0.71073
_diffrn_reflns_av_R_equivalents 0.0218
_diffrn_reflns_av_sigmaI/netI 0.0239
_diffrn_reflns_limit_h_max 13
_diffrn_reflns_limit_h_min -13
_diffrn_reflns_limit_k_max 15
_diffrn_reflns_limit_k_min -15
_diffrn_reflns_limit_l_max 23
_diffrn_reflns_limit_l_min -23
_diffrn_reflns_number 25037
_diffrn_reflns_theta_full 26.00
_diffrn_reflns_theta_max 26.00
_diffrn_reflns_theta_min 1.78
_exptl_absorpt_coefficient_mu 3.067
_exptl_absorpt_correction_T_max 0.7290
_exptl_absorpt_correction_T_min 0.6396
_exptl_absorpt_correction_type empirical
_exptl_absorpt_process_details
;
 Data were corrected for Lorentz polarization and absorption
 effects (empirical absorption corrections SADABS).
 R(int) = 0.1132 (selected reflections only, before parameter refinement)
 R(int) = 0.0342 (selected reflections only, after parameter refinement)
;
_exptl_crystal_colour orange
_exptl_crystal_density_diffrn 1.491
_exptl_crystal_density_method 'not measured'
_exptl_crystal_description plate
_exptl_crystal_F_000 1092
_exptl_crystal_size_max 0.16
_exptl_crystal_size_mid 0.13
_exptl_crystal_size_min 0.11
_refine_diff_density_max 0.812
_refine_diff_density_min -0.507
_refine_diff_density_rms 0.058
_refine_ls_extinction_method none
_refine_ls_goodness_of_fit_ref 1.041
_refine_ls_hydrogen_treatment constr
_refine_ls_matrix_type full
_refine_ls_number_parameters 586
_refine_ls_number_reflns 9484
_refine_ls_number_restraints 0
_refine_ls_restrained_S_all 1.041
_refine_ls_R_factor_all 0.0196
_refine_ls_R_factor_gt 0.0183
_refine_ls_shift/su_max 0.008
_refine_ls_shift/su_mean 0.000
_refine_ls_structure_factor_coef Fsqd
_refine_ls_weighting_details 'calc w=1/[\s^2^(Fo^2^)+(0.0247P)^2^+0.6244P] where P=(Fo^2^+2Fc^2^)/3'
_refine_ls_weighting_scheme calc
_refine_ls_wR_factor_gt 0.0457
_refine_ls_wR_factor_ref 0.0463
_reflns_number_gt 9072
_reflns_number_total 9484
_reflns_threshold_expression >2sigma(I)
_cod_data_source_file om400723w_si_001.cif
_cod_data_source_block p-1_cif6
_cod_depositor_comments
;
The following automatic conversions were performed:

'_symmetry_cell_setting' value 'Triclinic' changed to 'triclinic'
according to /home/saulius/struct/CIF-dictionaries/cif_core.dic
dictionary named 'cif_core.dic' version 2.4.2 from 2011-04-26.

Automatic conversion script
Id: cif_fix_values 1891 2012-01-12 08:04:46Z andrius 
;
_cod_original_cell_volume 2422.9(7)
_cod_original_sg_symbol_H-M P-1
_cod_database_code 4081453

loop_
_symmetry_equiv_pos_as_xyz
'x, y, z'
'-x, -y, -z'

loop_
_atom_site_label
_atom_site_type_symbol
_atom_site_fract_x
_atom_site_fract_y
_atom_site_fract_z
_atom_site_U_iso_or_equiv
_atom_site_adp_type
_atom_site_occupancy
_atom_site_symmetry_multiplicity
_atom_site_calc_flag
_atom_site_refinement_flags
C1 C 0.7037(2) 0.87235(18) 0.62158(11) 0.0320(4) Uani 1 1 d .
C2 C 0.7804(2) 0.87555(18) 0.67332(12) 0.0330(4) Uani 1 1 d .
C3 C 0.8411(3) 0.9524(2) 0.66606(14) 0.0454(6) Uani 1 1 d .
H3 H 0.8894 0.9567 0.7014 0.054 Uiso 1 1 calc R
C4 C 0.8300(3) 1.0225(2) 0.60647(16) 0.0528(7) Uani 1 1 d .
H4 H 0.8701 1.0743 0.6021 0.063 Uiso 1 1 calc R
C5 C 0.7594(3) 1.0153(2) 0.55370(14) 0.0491(6) Uani 1 1 d .
H5 H 0.7547 1.0603 0.5130 0.059 Uiso 1 1 calc R
C6 C 0.6961(2) 0.9420(2) 0.56108(13) 0.0408(5) Uani 1 1 d .
H6 H 0.6478 0.9385 0.5255 0.049 Uiso 1 1 calc R
C7 C 0.4427(2) 0.87988(18) 0.63978(11) 0.0316(4) Uani 1 1 d .
C8 C 0.3476(2) 0.8348(2) 0.64311(13) 0.0404(5) Uani 1 1 d .
H8 H 0.3748 0.7546 0.6402 0.048 Uiso 1 1 calc R
C9 C 0.2140(2) 0.9063(2) 0.65068(14) 0.0475(6) Uani 1 1 d .
H9 H 0.1524 0.8743 0.6528 0.057 Uiso 1 1 calc R
C10 C 0.1723(3) 1.0254(2) 0.65501(16) 0.0548(7) Uani 1 1 d .
H10 H 0.0825 1.0742 0.6598 0.066 Uiso 1 1 calc R
C11 C 0.2641(3) 1.0713(2) 0.65215(19) 0.0634(8) Uani 1 1 d .
H11 H 0.2361 1.1516 0.6554 0.076 Uiso 1 1 calc R
C12 C 0.3979(2) 0.9996(2) 0.64450(15) 0.0489(6) Uani 1 1 d .
H12 H 0.4588 1.0324 0.6425 0.059 Uiso 1 1 calc R
C13 C 0.6511(2) 0.71455(19) 0.54679(11) 0.0339(5) Uani 1 1 d .
C14 C 0.7783(3) 0.6303(2) 0.52726(14) 0.0483(6) Uani 1 1 d .
H14 H 0.8394 0.6040 0.5602 0.058 Uiso 1 1 calc R
C15 C 0.8144(3) 0.5854(3) 0.45887(16) 0.0636(8) Uani 1 1 d .
H15 H 0.8997 0.5297 0.4461 0.076 Uiso 1 1 calc R
C16 C 0.7247(4) 0.6231(3) 0.41016(15) 0.0658(8) Uani 1 1 d .
H16 H 0.7494 0.5933 0.3643 0.079 Uiso 1 1 calc R
C17 C 0.5980(4) 0.7050(3) 0.42904(15) 0.0659(8) Uani 1 1 d .
H17 H 0.5367 0.7293 0.3963 0.079 Uiso 1 1 calc R
C18 C 0.5620(3) 0.7511(2) 0.49706(13) 0.0499(6) Uani 1 1 d .
H18 H 0.4768 0.8073 0.5093 0.060 Uiso 1 1 calc R
C19 C 0.7321(2) 0.88450(19) 0.82093(12) 0.0379(5) Uani 1 1 d .
C20 C 0.5952(3) 0.9377(2) 0.83585(14) 0.0483(6) Uani 1 1 d .
H20 H 0.5429 0.9183 0.8092 0.058 Uiso 1 1 calc R
C21 C 0.5356(3) 1.0191(2) 0.88981(16) 0.0613(8) Uani 1 1 d .
H21 H 0.4439 1.0543 0.8990 0.074 Uiso 1 1 calc R
C22 C 0.6121(4) 1.0480(3) 0.92976(17) 0.0738(10) Uani 1 1 d .
H22 H 0.5724 1.1014 0.9667 0.089 Uiso 1 1 calc R
C23 C 0.7454(4) 0.9982(3) 0.9150(2) 0.0804(11) Uani 1 1 d .
H23 H 0.7969 1.0185 0.9416 0.096 Uiso 1 1 calc R
C24 C 0.8067(3) 0.9171(3) 0.86065(16) 0.0605(8) Uani 1 1 d .
H24 H 0.8983 0.8846 0.8509 0.073 Uiso 1 1 calc R
C25 C 0.9785(2) 0.71099(19) 0.75174(11) 0.0331(4) Uani 1 1 d .
C26 C 1.0627(2) 0.6887(2) 0.68871(12) 0.0387(5) Uani 1 1 d .
H26 H 1.0274 0.7148 0.6461 0.046 Uiso 1 1 calc R
C27 C 1.1981(2) 0.6285(2) 0.68843(13) 0.0440(5) Uani 1 1 d .
H27 H 1.2526 0.6141 0.6457 0.053 Uiso 1 1 calc R
C28 C 1.2530(3) 0.5896(2) 0.75071(15) 0.0492(6) Uani 1 1 d .
H28 H 1.3442 0.5510 0.7506 0.059 Uiso 1 1 calc R
C29 C 1.1704(3) 0.6090(2) 0.81335(14) 0.0528(7) Uani 1 1 d .
H29 H 1.2066 0.5827 0.8557 0.063 Uiso 1 1 calc R
C30 C 1.0352(2) 0.6666(2) 0.81419(12) 0.0441(6) Uani 1 1 d .
H30 H 0.9811 0.6760 0.8568 0.053 Uiso 1 1 calc R
C31 C 0.5757(2) 0.48659(19) 0.82684(11) 0.0327(4) Uani 1 1 d .
C32 C 0.4932(2) 0.4479(2) 0.87113(12) 0.0399(5) Uani 1 1 d .
H32 H 0.4425 0.4921 0.9104 0.048 Uiso 1 1 calc R
C33 C 0.4858(3) 0.3445(2) 0.85725(15) 0.0521(6) Uani 1 1 d .
H33 H 0.4301 0.3198 0.8872 0.063 Uiso 1 1 calc R
C34 C 0.5600(3) 0.2779(2) 0.79957(16) 0.0589(7) Uani 1 1 d .
H34 H 0.5529 0.2094 0.7899 0.071 Uiso 1 1 calc R
C35 C 0.6456(3) 0.3129(2) 0.75575(14) 0.0510(6) Uani 1 1 d .
H35 H 0.6966 0.2672 0.7170 0.061 Uiso 1 1 calc R
C36 C 0.6555(2) 0.41623(19) 0.76945(12) 0.0361(5) Uani 1 1 d .
C37 C 0.4155(2) 0.72197(19) 0.87544(12) 0.0355(5) Uani 1 1 d .
C38 C 0.3663(3) 0.7178(2) 0.94616(13) 0.0456(6) Uani 1 1 d .
H38 H 0.4211 0.6669 0.9774 0.055 Uiso 1 1 calc R
C39 C 0.2367(3) 0.7890(3) 0.96996(16) 0.0563(7) Uani 1 1 d .
H39 H 0.2045 0.7852 1.0171 0.068 Uiso 1 1 calc R
C40 C 0.1551(3) 0.8652(3) 0.92471(19) 0.0652(8) Uani 1 1 d .
H40 H 0.0680 0.9128 0.9411 0.078 Uiso 1 1 calc R
C41 C 0.2022(3) 0.8712(3) 0.85514(18) 0.0634(8) Uani 1 1 d .
H41 H 0.1468 0.9227 0.8244 0.076 Uiso 1 1 calc R
C42 C 0.3326(2) 0.8003(2) 0.83061(14) 0.0468(6) Uani 1 1 d .
H42 H 0.3643 0.8056 0.7836 0.056 Uiso 1 1 calc R
C43 C 0.6767(2) 0.6021(2) 0.91384(11) 0.0350(5) Uani 1 1 d .
C44 C 0.7544(2) 0.4910(2) 0.93675(13) 0.0452(6) Uani 1 1 d .
H44 H 0.7545 0.4262 0.9156 0.054 Uiso 1 1 calc R
C45 C 0.8323(3) 0.4762(3) 0.99124(15) 0.0553(7) Uani 1 1 d .
H45 H 0.8838 0.4014 1.0062 0.066 Uiso 1 1 calc R
C46 C 0.8341(3) 0.5702(3) 1.02310(14) 0.0556(7) Uani 1 1 d .
H46 H 0.8861 0.5595 1.0596 0.067 Uiso 1 1 calc R
C47 C 0.7576(3) 0.6810(3) 1.00037(13) 0.0532(7) Uani 1 1 d .
H47 H 0.7591 0.7453 1.0214 0.064 Uiso 1 1 calc R
C48 C 0.6790(3) 0.6974(2) 0.94689(12) 0.0457(6) Uani 1 1 d .
H48 H 0.6269 0.7726 0.9327 0.055 Uiso 1 1 calc R
C49 C 0.9274(2) 0.37018(19) 0.75716(12) 0.0391(5) Uani 1 1 d .
C50 C 1.0274(3) 0.4070(2) 0.75306(16) 0.0537(7) Uani 1 1 d .
H50 H 1.0171 0.4764 0.7298 0.064 Uiso 1 1 calc R
C51 C 1.1436(3) 0.3428(3) 0.78287(19) 0.0723(9) Uani 1 1 d .
H51 H 1.2112 0.3681 0.7779 0.087 Uiso 1 1 calc R
C52 C 1.1593(4) 0.2429(3) 0.8195(2) 0.0791(11) Uani 1 1 d .
H52 H 1.2366 0.2006 0.8401 0.095 Uiso 1 1 calc R
C53 C 1.0606(4) 0.2059(3) 0.8256(2) 0.0845(11) Uani 1 1 d .
H53 H 1.0706 0.1383 0.8509 0.101 Uiso 1 1 calc R
C54 C 0.9446(3) 0.2676(3) 0.79444(17) 0.0661(8) Uani 1 1 d .
H54 H 0.8786 0.2404 0.7985 0.079 Uiso 1 1 calc R
C55 C 0.7975(2) 0.39340(19) 0.63264(12) 0.0363(5) Uani 1 1 d .
C56 C 0.6873(3) 0.4176(3) 0.59764(14) 0.0513(6) Uani 1 1 d .
H56 H 0.6044 0.4696 0.6176 0.062 Uiso 1 1 calc R
C57 C 0.6996(4) 0.3652(3) 0.53355(15) 0.0631(8) Uani 1 1 d .
H57 H 0.6249 0.3808 0.5110 0.076 Uiso 1 1 calc R
C58 C 0.8222(4) 0.2899(3) 0.50296(14) 0.0627(8) Uani 1 1 d .
H58 H 0.8299 0.2538 0.4602 0.075 Uiso 1 1 calc R
C59 C 0.9325(3) 0.2680(2) 0.53512(14) 0.0587(7) Uani 1 1 d .
H59 H 1.0154 0.2189 0.5136 0.070 Uiso 1 1 calc R
C60 C 0.9204(3) 0.3196(2) 0.60049(13) 0.0449(6) Uani 1 1 d .
H60 H 0.9956 0.3041 0.6225 0.054 Uiso 1 1 calc R
P1 P 0.61699(5) 0.77563(4) 0.63649(3) 0.02834(11) Uani 1 1 d .
P2 P 0.79925(5) 0.77505(5) 0.74922(3) 0.02988(11) Uani 1 1 d .
P3 P 0.58431(5) 0.62776(5) 0.83670(3) 0.02986(11) Uani 1 1 d .
P4 P 0.77439(5) 0.46411(5) 0.71826(3) 0.03102(11) Uani 1 1 d .
Pt1 Pt 0.691046(7) 0.661843(6) 0.732207(4) 0.02698(3) Uani 1 1 d .

loop_
_atom_site_aniso_label
_atom_site_aniso_U_11
_atom_site_aniso_U_22
_atom_site_aniso_U_33
_atom_site_aniso_U_23
_atom_site_aniso_U_13
_atom_site_aniso_U_12
C1 0.0298(10) 0.0300(10) 0.0369(11) 0.0061(9) -0.0045(8) -0.0134(9)
C2 0.0316(11) 0.0318(11) 0.0371(11) 0.0064(9) -0.0067(9) -0.0146(9)
C3 0.0469(14) 0.0459(14) 0.0545(15) 0.0133(11) -0.0155(11) -0.0291(12)
C4 0.0534(16) 0.0492(15) 0.0696(18) 0.0226(13) -0.0170(13) -0.0348(13)
C5 0.0491(14) 0.0460(14) 0.0552(15) 0.0262(12) -0.0109(12) -0.0244(12)
C6 0.0403(13) 0.0425(13) 0.0422(13) 0.0130(10) -0.0118(10) -0.0191(10)
C7 0.0309(11) 0.0338(11) 0.0295(10) 0.0039(8) -0.0065(8) -0.0124(9)
C8 0.0364(12) 0.0357(12) 0.0501(14) 0.0020(10) -0.0073(10) -0.0156(10)
C9 0.0347(13) 0.0533(15) 0.0575(16) 0.0011(12) -0.0086(11) -0.0203(11)
C10 0.0347(13) 0.0483(15) 0.0700(18) 0.0009(13) -0.0045(12) -0.0065(11)
C11 0.0461(16) 0.0333(13) 0.101(2) -0.0060(14) -0.0037(15) -0.0076(12)
C12 0.0400(13) 0.0343(12) 0.0727(18) -0.0032(12) -0.0038(12) -0.0162(11)
C13 0.0400(12) 0.0327(11) 0.0320(11) 0.0027(9) -0.0033(9) -0.0184(9)
C14 0.0459(14) 0.0452(14) 0.0466(14) -0.0009(11) 0.0022(11) -0.0140(11)
C15 0.0688(19) 0.0531(17) 0.0573(18) -0.0090(14) 0.0207(15) -0.0205(15)
C16 0.097(2) 0.0650(19) 0.0414(15) -0.0170(14) 0.0140(16) -0.0439(18)
C17 0.084(2) 0.086(2) 0.0396(15) -0.0045(14) -0.0141(14) -0.0440(19)
C18 0.0505(15) 0.0598(16) 0.0385(13) -0.0044(11) -0.0086(11) -0.0205(13)
C19 0.0460(13) 0.0338(11) 0.0348(12) 0.0005(9) -0.0031(10) -0.0178(10)
C20 0.0499(15) 0.0396(13) 0.0500(15) 0.0022(11) -0.0001(11) -0.0151(11)
C21 0.0603(18) 0.0438(15) 0.0618(18) 0.0012(13) 0.0084(14) -0.0084(13)
C22 0.098(3) 0.0502(17) 0.0566(18) -0.0164(14) 0.0009(18) -0.0152(17)
C23 0.089(3) 0.070(2) 0.080(2) -0.0338(18) -0.0184(19) -0.0242(19)
C24 0.0589(17) 0.0591(17) 0.0654(18) -0.0216(14) -0.0101(14) -0.0231(14)
C25 0.0350(11) 0.0348(11) 0.0341(11) 0.0030(9) -0.0091(9) -0.0179(9)
C26 0.0405(13) 0.0437(13) 0.0342(12) 0.0068(10) -0.0083(9) -0.0195(10)
C27 0.0398(13) 0.0472(14) 0.0455(14) 0.0029(11) -0.0007(10) -0.0201(11)
C28 0.0361(13) 0.0488(14) 0.0615(16) 0.0029(12) -0.0129(11) -0.0146(11)
C29 0.0519(16) 0.0599(16) 0.0452(14) 0.0103(12) -0.0230(12) -0.0184(13)
C30 0.0437(13) 0.0547(15) 0.0326(12) 0.0034(10) -0.0091(10) -0.0181(11)
C31 0.0334(11) 0.0342(11) 0.0319(11) 0.0075(9) -0.0063(8) -0.0156(9)
C32 0.0403(12) 0.0425(13) 0.0369(12) 0.0085(10) -0.0002(9) -0.0193(10)
C33 0.0538(16) 0.0509(15) 0.0588(16) 0.0136(13) 0.0020(12) -0.0325(13)
C34 0.082(2) 0.0470(15) 0.0628(18) 0.0020(13) 0.0051(15) -0.0450(15)
C35 0.0689(18) 0.0422(14) 0.0485(15) -0.0052(11) 0.0084(12) -0.0330(13)
C36 0.0420(12) 0.0338(11) 0.0348(11) 0.0042(9) 0.0005(9) -0.0199(10)
C37 0.0350(12) 0.0324(11) 0.0391(12) -0.0021(9) 0.0000(9) -0.0149(9)
C38 0.0475(14) 0.0469(14) 0.0397(13) -0.0026(10) 0.0023(10) -0.0184(11)
C39 0.0534(16) 0.0590(17) 0.0554(16) -0.0195(13) 0.0178(13) -0.0264(14)
C40 0.0396(15) 0.0579(18) 0.087(2) -0.0273(16) 0.0068(15) -0.0104(13)
C41 0.0452(16) 0.0520(16) 0.078(2) -0.0036(15) -0.0135(15) -0.0034(13)
C42 0.0448(14) 0.0423(13) 0.0476(14) 0.0020(11) -0.0076(11) -0.0121(11)
C43 0.0346(11) 0.0445(12) 0.0264(10) 0.0040(9) -0.0018(8) -0.0177(10)
C44 0.0475(14) 0.0434(13) 0.0438(13) 0.0034(11) -0.0112(11) -0.0165(11)
C45 0.0483(15) 0.0593(17) 0.0510(15) 0.0099(13) -0.0179(12) -0.0128(13)
C46 0.0466(15) 0.087(2) 0.0388(14) 0.0048(13) -0.0120(11) -0.0314(15)
C47 0.0650(17) 0.0715(19) 0.0364(13) -0.0046(12) -0.0038(12) -0.0415(15)
C48 0.0577(16) 0.0484(14) 0.0352(12) 0.0026(10) -0.0053(11) -0.0263(12)
C49 0.0448(13) 0.0299(11) 0.0354(12) 0.0018(9) -0.0056(10) -0.0082(10)
C50 0.0524(16) 0.0438(14) 0.0644(17) 0.0053(12) -0.0209(13) -0.0160(12)
C51 0.064(2) 0.0573(18) 0.094(2) -0.0022(17) -0.0407(18) -0.0138(15)
C52 0.077(2) 0.060(2) 0.081(2) -0.0005(17) -0.043(2) -0.0004(18)
C53 0.102(3) 0.0464(17) 0.083(2) 0.0247(16) -0.032(2) -0.0055(18)
C54 0.071(2) 0.0456(16) 0.075(2) 0.0202(14) -0.0142(16) -0.0185(15)
C55 0.0454(13) 0.0327(11) 0.0341(11) 0.0020(9) 0.0006(9) -0.0210(10)
C56 0.0499(15) 0.0650(17) 0.0449(14) 0.0006(12) -0.0042(11) -0.0299(13)
C57 0.082(2) 0.082(2) 0.0473(16) 0.0052(15) -0.0156(15) -0.0535(19)
C58 0.108(3) 0.0618(18) 0.0342(13) -0.0051(12) 0.0023(15) -0.0533(19)
C59 0.079(2) 0.0475(15) 0.0432(15) -0.0078(12) 0.0121(14) -0.0244(14)
C60 0.0514(15) 0.0373(12) 0.0416(13) -0.0010(10) 0.0028(11) -0.0162(11)
P1 0.0284(3) 0.0285(3) 0.0298(3) 0.0048(2) -0.0063(2) -0.0132(2)
P2 0.0322(3) 0.0316(3) 0.0291(3) 0.0034(2) -0.0062(2) -0.0161(2)
P3 0.0320(3) 0.0300(3) 0.0273(3) 0.0034(2) -0.0029(2) -0.0131(2)
P4 0.0340(3) 0.0269(3) 0.0313(3) 0.0020(2) -0.0002(2) -0.0130(2)
Pt1 0.02853(5) 0.02600(5) 0.02776(5) 0.00459(3) -0.00432(3) -0.01284(3)

loop_
_atom_type_symbol
_atom_type_description
_atom_type_scat_dispersion_real
_atom_type_scat_dispersion_imag
_atom_type_scat_source
C C 0.0033 0.0016 'International Tables Vol C Tables 4.2.6.8 and 6.1.1.4'
H H 0.0000 0.0000 'International Tables Vol C Tables 4.2.6.8 and 6.1.1.4'
P P 0.1023 0.0942 'International Tables Vol C Tables 4.2.6.8 and 6.1.1.4'
Pt Pt -1.7033 8.3905 'International Tables Vol C Tables 4.2.6.8 and 6.1.1.4'

loop_
_geom_angle_atom_site_label_1
_geom_angle_atom_site_label_2
_geom_angle_atom_site_label_3
_geom_angle
C2 C1 C6 119.0(2)
C2 C1 P1 117.97(16)
C6 C1 P1 123.04(17)
C3 C2 C1 119.7(2)
C3 C2 P2 122.04(17)
C1 C2 P2 118.24(16)
C4 C3 C2 120.4(2)
C4 C3 H3 119.8
C2 C3 H3 119.8
C5 C4 C3 119.8(2)
C5 C4 H4 120.1
C3 C4 H4 120.1
C6 C5 C4 120.3(2)
C6 C5 H5 119.8
C4 C5 H5 119.8
C5 C6 C1 120.6(2)
C5 C6 H6 119.7
C1 C6 H6 119.7
C12 C7 C8 117.3(2)
C12 C7 P1 124.81(18)
C8 C7 P1 117.69(16)
C9 C8 C7 121.7(2)
C9 C8 H8 119.2
C7 C8 H8 119.2
C10 C9 C8 119.7(2)
C10 C9 H9 120.1
C8 C9 H9 120.1
C11 C10 C9 119.5(2)
C11 C10 H10 120.2
C9 C10 H10 120.2
C10 C11 C12 120.7(3)
C10 C11 H11 119.7
C12 C11 H11 119.7
C7 C12 C11 121.1(2)
C7 C12 H12 119.5
C11 C12 H12 119.5
C18 C13 C14 118.6(2)
C18 C13 P1 124.40(18)
C14 C13 P1 116.87(18)
C15 C14 C13 120.3(3)
C15 C14 H14 119.8
C13 C14 H14 119.8
C16 C15 C14 120.2(3)
C16 C15 H15 119.9
C14 C15 H15 119.9
C15 C16 C17 120.1(3)
C15 C16 H16 119.9
C17 C16 H16 119.9
C16 C17 C18 119.9(3)
C16 C17 H17 120.0
C18 C17 H17 120.0
C13 C18 C17 120.8(3)
C13 C18 H18 119.6
C17 C18 H18 119.6
C24 C19 C20 117.9(2)
C24 C19 P2 125.3(2)
C20 C19 P2 116.71(19)
C21 C20 C19 120.9(3)
C21 C20 H20 119.5
C19 C20 H20 119.5
C22 C21 C20 120.0(3)
C22 C21 H21 120.0
C20 C21 H21 120.0
C23 C22 C21 119.6(3)
C23 C22 H22 120.2
C21 C22 H22 120.2
C22 C23 C24 121.2(3)
C22 C23 H23 119.4
C24 C23 H23 119.4
C19 C24 C23 120.4(3)
C19 C24 H24 119.8
C23 C24 H24 119.8
C26 C25 C30 117.6(2)
C26 C25 P2 119.77(16)
C30 C25 P2 121.92(17)
C27 C26 C25 121.1(2)
C27 C26 H26 119.5
C25 C26 H26 119.5
C28 C27 C26 120.7(2)
C28 C27 H27 119.7
C26 C27 H27 119.7
C27 C28 C29 118.8(2)
C27 C28 H28 120.6
C29 C28 H28 120.6
C30 C29 C28 121.1(2)
C30 C29 H29 119.5
C28 C29 H29 119.5
C29 C30 C25 120.7(2)
C29 C30 H30 119.6
C25 C30 H30 119.6
C32 C31 C36 118.8(2)
C32 C31 P3 124.26(18)
C36 C31 P3 116.94(16)
C33 C32 C31 120.7(2)
C33 C32 H32 119.6
C31 C32 H32 119.6
C34 C33 C32 120.5(2)
C34 C33 H33 119.8
C32 C33 H33 119.8
C33 C34 C35 119.9(2)
C33 C34 H34 120.0
C35 C34 H34 120.0
C34 C35 C36 120.4(2)
C34 C35 H35 119.8
C36 C35 H35 119.8
C35 C36 C31 119.7(2)
C35 C36 P4 123.36(18)
C31 C36 P4 116.93(16)
C42 C37 C38 118.5(2)
C42 C37 P3 117.17(18)
C38 C37 P3 124.34(18)
C39 C38 C37 120.3(3)
C39 C38 H38 119.8
C37 C38 H38 119.8
C40 C39 C38 120.6(3)
C40 C39 H39 119.7
C38 C39 H39 119.7
C39 C40 C41 119.9(3)
C39 C40 H40 120.0
C41 C40 H40 120.0
C40 C41 C42 120.1(3)
C40 C41 H41 120.0
C42 C41 H41 120.0
C37 C42 C41 120.6(3)
C37 C42 H42 119.7
C41 C42 H42 119.7
C44 C43 C48 118.3(2)
C44 C43 P3 122.57(18)
C48 C43 P3 118.91(18)
C43 C44 C45 120.3(2)
C43 C44 H44 119.8
C45 C44 H44 119.8
C46 C45 C44 121.0(3)
C46 C45 H45 119.5
C44 C45 H45 119.5
C45 C46 C47 119.1(2)
C45 C46 H46 120.4
C47 C46 H46 120.4
C48 C47 C46 120.7(3)
C48 C47 H47 119.6
C46 C47 H47 119.6
C47 C48 C43 120.6(2)
C47 C48 H48 119.7
C43 C48 H48 119.7
C50 C49 C54 117.7(2)
C50 C49 P4 118.15(18)
C54 C49 P4 124.0(2)
C49 C50 C51 121.4(3)
C49 C50 H50 119.3
C51 C50 H50 119.3
C52 C51 C50 120.5(3)
C52 C51 H51 119.8
C50 C51 H51 119.8
C53 C52 C51 119.2(3)
C53 C52 H52 120.4
C51 C52 H52 120.4
C52 C53 C54 121.1(3)
C52 C53 H53 119.4
C54 C53 H53 119.4
C53 C54 C49 120.0(3)
C53 C54 H54 120.0
C49 C54 H54 120.0
C60 C55 C56 118.6(2)
C60 C55 P4 122.86(19)
C56 C55 P4 118.55(19)
C57 C56 C55 120.6(3)
C57 C56 H56 119.7
C55 C56 H56 119.7
C58 C57 C56 120.1(3)
C58 C57 H57 120.0
C56 C57 H57 120.0
C59 C58 C57 120.3(3)
C59 C58 H58 119.8
C57 C58 H58 119.8
C58 C59 C60 119.8(3)
C58 C59 H59 120.1
C60 C59 H59 120.1
C55 C60 C59 120.5(3)
C55 C60 H60 119.7
C59 C60 H60 119.7
C13 P1 C7 102.48(10)
C13 P1 C1 98.83(10)
C7 P1 C1 102.04(10)
C13 P1 Pt1 121.94(7)
C7 P1 Pt1 119.93(7)
C1 P1 Pt1 108.02(7)
C25 P2 C2 101.70(10)
C25 P2 C19 104.89(10)
C2 P2 C19 98.29(10)
C25 P2 Pt1 121.11(7)
C2 P2 Pt1 107.91(7)
C19 P2 Pt1 119.19(8)
C43 P3 C37 101.31(10)
C43 P3 C31 102.38(10)
C37 P3 C31 102.95(10)
C43 P3 Pt1 114.63(7)
C37 P3 Pt1 125.81(8)
C31 P3 Pt1 106.98(7)
C55 P4 C36 101.17(10)
C55 P4 C49 102.37(11)
C36 P4 C49 100.43(11)
C55 P4 Pt1 123.35(7)
C36 P4 Pt1 106.59(7)
C49 P4 Pt1 119.24(8)
P1 Pt1 P2 86.99(2)
P1 Pt1 P4 117.75(2)
P2 Pt1 P4 129.09(2)
P1 Pt1 P3 132.73(2)
P2 Pt1 P3 111.88(2)
P4 Pt1 P3 84.23(2)

loop_
_geom_bond_atom_site_label_1
_geom_bond_atom_site_label_2
_geom_bond_distance
C1 C2 1.396(3)
C1 C6 1.400(3)
C1 P1 1.844(2)
C2 C3 1.391(3)
C2 P2 1.844(2)
C3 C4 1.387(3)
C3 H3 0.9300
C4 C5 1.381(4)
C4 H4 0.9300
C5 C6 1.374(3)
C5 H5 0.9300
C6 H6 0.9300
C7 C12 1.383(3)
C7 C8 1.395(3)
C7 P1 1.838(2)
C8 C9 1.380(3)
C8 H8 0.9300
C9 C10 1.379(4)
C9 H9 0.9300
C10 C11 1.369(4)
C10 H10 0.9300
C11 C12 1.383(4)
C11 H11 0.9300
C12 H12 0.9300
C13 C18 1.381(3)
C13 C14 1.394(3)
C13 P1 1.837(2)
C14 C15 1.389(4)
C14 H14 0.9300
C15 C16 1.372(5)
C15 H15 0.9300
C16 C17 1.377(5)
C16 H16 0.9300
C17 C18 1.388(4)
C17 H17 0.9300
C18 H18 0.9300
C19 C24 1.384(4)
C19 C20 1.390(4)
C19 P2 1.845(2)
C20 C21 1.386(4)
C20 H20 0.9300
C21 C22 1.376(5)
C21 H21 0.9300
C22 C23 1.354(5)
C22 H22 0.9300
C23 C24 1.389(4)
C23 H23 0.9300
C24 H24 0.9300
C25 C26 1.392(3)
C25 C30 1.396(3)
C25 P2 1.830(2)
C26 C27 1.383(3)
C26 H26 0.9300
C27 C28 1.375(4)
C27 H27 0.9300
C28 C29 1.378(4)
C28 H28 0.9300
C29 C30 1.377(4)
C29 H29 0.9300
C30 H30 0.9300
C31 C32 1.394(3)
C31 C36 1.404(3)
C31 P3 1.844(2)
C32 C33 1.383(4)
C32 H32 0.9300
C33 C34 1.373(4)
C33 H33 0.9300
C34 C35 1.387(4)
C34 H34 0.9300
C35 C36 1.395(3)
C35 H35 0.9300
C36 P4 1.836(2)
C37 C42 1.382(3)
C37 C38 1.395(3)
C37 P3 1.843(2)
C38 C39 1.382(4)
C38 H38 0.9300
C39 C40 1.370(4)
C39 H39 0.9300
C40 C41 1.372(5)
C40 H40 0.9300
C41 C42 1.390(4)
C41 H41 0.9300
C42 H42 0.9300
C43 C44 1.388(3)
C43 C48 1.396(3)
C43 P3 1.837(2)
C44 C45 1.392(3)
C44 H44 0.9300
C45 C46 1.367(4)
C45 H45 0.9300
C46 C47 1.381(4)
C46 H46 0.9300
C47 C48 1.379(4)
C47 H47 0.9300
C48 H48 0.9300
C49 C50 1.373(4)
C49 C54 1.396(4)
C49 P4 1.849(2)
C50 C51 1.388(4)
C50 H50 0.9300
C51 C52 1.365(5)
C51 H51 0.9300
C52 C53 1.358(6)
C52 H52 0.9300
C53 C54 1.394(5)
C53 H53 0.9300
C54 H54 0.9300
C55 C60 1.384(3)
C55 C56 1.389(4)
C55 P4 1.834(2)
C56 C57 1.381(4)
C56 H56 0.9300
C57 C58 1.377(5)
C57 H57 0.9300
C58 C59 1.364(5)
C58 H58 0.9300
C59 C60 1.398(4)
C59 H59 0.9300
C60 H60 0.9300
P1 Pt1 2.2750(6)
P2 Pt1 2.2813(6)
P3 Pt1 2.3044(6)
P4 Pt1 2.2875(6)

loop_
_geom_torsion_atom_site_label_1
_geom_torsion_atom_site_label_2
_geom_torsion_atom_site_label_3
_geom_torsion_atom_site_label_4
_geom_torsion
C6 C1 C2 C3 3.8(3)
P1 C1 C2 C3 -176.26(18)
C6 C1 C2 P2 -175.43(17)
P1 C1 C2 P2 4.5(2)
C1 C2 C3 C4 -2.5(4)
P2 C2 C3 C4 176.8(2)
C2 C3 C4 C5 -0.6(4)
C3 C4 C5 C6 2.3(4)
C4 C5 C6 C1 -0.9(4)
C2 C1 C6 C5 -2.2(3)
P1 C1 C6 C5 177.90(19)
C12 C7 C8 C9 0.1(4)
P1 C7 C8 C9 175.5(2)
C7 C8 C9 C10 0.1(4)
C8 C9 C10 C11 -0.4(4)
C9 C10 C11 C12 0.4(5)
C8 C7 C12 C11 0.0(4)
P1 C7 C12 C11 -175.0(2)
C10 C11 C12 C7 -0.2(5)
C18 C13 C14 C15 0.7(4)
P1 C13 C14 C15 -175.8(2)
C13 C14 C15 C16 -0.5(4)
C14 C15 C16 C17 -0.5(5)
C15 C16 C17 C18 1.3(5)
C14 C13 C18 C17 0.1(4)
P1 C13 C18 C17 176.3(2)
C16 C17 C18 C13 -1.1(5)
C24 C19 C20 C21 -1.3(4)
P2 C19 C20 C21 178.6(2)
C19 C20 C21 C22 -0.3(4)
C20 C21 C22 C23 1.4(5)
C21 C22 C23 C24 -0.8(6)
C20 C19 C24 C23 1.8(4)
P2 C19 C24 C23 -178.0(3)
C22 C23 C24 C19 -0.8(6)
C30 C25 C26 C27 -2.3(3)
P2 C25 C26 C27 -172.60(19)
C25 C26 C27 C28 -0.4(4)
C26 C27 C28 C29 1.7(4)
C27 C28 C29 C30 -0.3(4)
C28 C29 C30 C25 -2.5(4)
C26 C25 C30 C29 3.7(4)
P2 C25 C30 C29 173.8(2)
C36 C31 C32 C33 -2.6(3)
P3 C31 C32 C33 175.45(19)
C31 C32 C33 C34 0.1(4)
C32 C33 C34 C35 1.6(5)
C33 C34 C35 C36 -0.8(5)
C34 C35 C36 C31 -1.7(4)
C34 C35 C36 P4 175.5(2)
C32 C31 C36 C35 3.4(3)
P3 C31 C36 C35 -174.8(2)
C32 C31 C36 P4 -174.01(17)
P3 C31 C36 P4 7.8(2)
C42 C37 C38 C39 1.3(4)
P3 C37 C38 C39 -177.6(2)
C37 C38 C39 C40 -0.5(4)
C38 C39 C40 C41 0.0(5)
C39 C40 C41 C42 -0.2(5)
C38 C37 C42 C41 -1.5(4)
P3 C37 C42 C41 177.5(2)
C40 C41 C42 C37 1.0(5)
C48 C43 C44 C45 -0.1(4)
P3 C43 C44 C45 173.9(2)
C43 C44 C45 C46 -0.1(4)
C44 C45 C46 C47 -0.2(4)
C45 C46 C47 C48 0.8(4)
C46 C47 C48 C43 -1.0(4)
C44 C43 C48 C47 0.6(4)
P3 C43 C48 C47 -173.6(2)
C54 C49 C50 C51 2.0(4)
P4 C49 C50 C51 178.1(2)
C49 C50 C51 C52 -2.4(5)
C50 C51 C52 C53 1.0(6)
C51 C52 C53 C54 0.7(6)
C52 C53 C54 C49 -1.0(6)
C50 C49 C54 C53 -0.4(4)
P4 C49 C54 C53 -176.2(3)
C60 C55 C56 C57 2.7(4)
P4 C55 C56 C57 -179.1(2)
C55 C56 C57 C58 -1.3(4)
C56 C57 C58 C59 -1.1(5)
C57 C58 C59 C60 1.9(4)
C56 C55 C60 C59 -1.8(4)
P4 C55 C60 C59 -179.96(19)
C58 C59 C60 C55 -0.5(4)
C18 C13 P1 C7 3.9(2)
C14 C13 P1 C7 -179.82(18)
C18 C13 P1 C1 -100.6(2)
C14 C13 P1 C1 75.7(2)
C18 C13 P1 Pt1 141.59(19)
C14 C13 P1 Pt1 -42.1(2)
C12 C7 P1 C13 -113.7(2)
C8 C7 P1 C13 71.33(19)
C12 C7 P1 C1 -11.7(2)
C8 C7 P1 C1 173.34(18)
C12 C7 P1 Pt1 107.5(2)
C8 C7 P1 Pt1 -67.48(19)
C2 C1 P1 C13 -137.25(18)
C6 C1 P1 C13 42.7(2)
C2 C1 P1 C7 117.88(18)
C6 C1 P1 C7 -62.2(2)
C2 C1 P1 Pt1 -9.40(19)
C6 C1 P1 Pt1 170.52(17)
C26 C25 P2 C2 -36.2(2)
C30 C25 P2 C2 153.98(19)
C26 C25 P2 C19 -138.15(18)
C30 C25 P2 C19 52.0(2)
C26 C25 P2 Pt1 83.28(19)
C30 C25 P2 Pt1 -86.6(2)
C3 C2 P2 C25 -48.2(2)
C1 C2 P2 C25 131.00(18)
C3 C2 P2 C19 58.9(2)
C1 C2 P2 C19 -121.83(18)
C3 C2 P2 Pt1 -176.65(18)
C1 C2 P2 Pt1 2.58(19)
C24 C19 P2 C25 6.8(3)
C20 C19 P2 C25 -173.04(19)
C24 C19 P2 C2 -97.7(2)
C20 C19 P2 C2 82.4(2)
C24 C19 P2 Pt1 146.3(2)
C20 C19 P2 Pt1 -33.5(2)
C44 C43 P3 C37 125.7(2)
C48 C43 P3 C37 -60.4(2)
C44 C43 P3 C31 19.6(2)
C48 C43 P3 C31 -166.51(19)
C44 C43 P3 Pt1 -95.9(2)
C48 C43 P3 Pt1 78.1(2)
C42 C37 P3 C43 151.25(19)
C38 C37 P3 C43 -29.8(2)
C42 C37 P3 C31 -103.07(19)
C38 C37 P3 C31 75.9(2)
C42 C37 P3 Pt1 19.3(2)
C38 C37 P3 Pt1 -161.75(17)
C32 C31 P3 C43 74.6(2)
C36 C31 P3 C43 -107.30(18)
C32 C31 P3 C37 -30.2(2)
C36 C31 P3 C37 147.83(17)
C32 C31 P3 Pt1 -164.51(17)
C36 C31 P3 Pt1 13.57(18)
C60 C55 P4 C36 -124.5(2)
C56 C55 P4 C36 57.4(2)
C60 C55 P4 C49 -21.0(2)
C56 C55 P4 C49 160.8(2)
C60 C55 P4 Pt1 116.95(18)
C56 C55 P4 Pt1 -61.2(2)
C35 C36 P4 C55 27.0(2)
C31 C36 P4 C55 -155.70(18)
C35 C36 P4 C49 -77.9(2)
C31 C36 P4 C49 99.32(19)
C35 C36 P4 Pt1 157.1(2)
C31 C36 P4 Pt1 -25.64(19)
C50 C49 P4 C55 99.9(2)
C54 C49 P4 C55 -84.3(2)
C50 C49 P4 C36 -156.1(2)
C54 C49 P4 C36 19.7(3)
C50 C49 P4 Pt1 -40.2(2)
C54 C49 P4 Pt1 135.6(2)
C13 P1 Pt1 P2 121.37(9)
C7 P1 Pt1 P2 -107.90(8)
C1 P1 Pt1 P2 8.22(7)
C13 P1 Pt1 P4 -11.93(9)
C7 P1 Pt1 P4 118.81(8)
C1 P1 Pt1 P4 -125.07(7)
C13 P1 Pt1 P3 -121.28(9)
C7 P1 Pt1 P3 9.46(9)
C1 P1 Pt1 P3 125.58(7)
C25 P2 Pt1 P1 -122.71(8)
C2 P2 Pt1 P1 -6.36(8)
C19 P2 Pt1 P1 104.38(9)
C25 P2 Pt1 P4 1.20(9)
C2 P2 Pt1 P4 117.55(8)
C19 P2 Pt1 P4 -131.71(9)
C25 P2 Pt1 P3 101.96(8)
C2 P2 Pt1 P3 -141.69(8)
C19 P2 Pt1 P3 -30.95(9)
C55 P4 Pt1 P1 5.50(10)
C36 P4 Pt1 P1 -110.48(8)
C49 P4 Pt1 P1 136.98(9)
C55 P4 Pt1 P2 -105.04(9)
C36 P4 Pt1 P2 138.98(8)
C49 P4 Pt1 P2 26.44(9)
C55 P4 Pt1 P3 141.35(9)
C36 P4 Pt1 P3 25.37(8)
C49 P4 Pt1 P3 -87.17(9)
C43 P3 Pt1 P1 -146.42(8)
C37 P3 Pt1 P1 -19.78(10)
C31 P3 Pt1 P1 100.83(7)
C43 P3 Pt1 P2 -39.32(9)
C37 P3 Pt1 P2 87.32(9)
C31 P3 Pt1 P2 -152.07(7)
C43 P3 Pt1 P4 90.64(8)
C37 P3 Pt1 P4 -142.71(9)
C31 P3 Pt1 P4 -22.10(7)
